data_7125198
loop_
_publ_author_name
'Saya, Jordy M.'
'Oppelaar, Barry'
'Cioc, R\(azvan C'
'van der Heijden, Gydo'
'Vande Velde, Christophe M. L.'
'Orru, Romano V. A.'
'Ruijter, Eelco'

_publ_section_title
;
 Synthesis of polycyclic spiroindolines by highly diastereoselective
 interrupted Ugi cascade reactions of 3-(2-isocyanoethyl)indoles.
;
_journal_issue 84
_journal_name_full 'Chemical communications (Cambridge, England)'
_journal_page_first 12482
_journal_page_last 12485
_journal_paper_doi 10.1039/c6cc07459f
_journal_volume 52
_journal_year 2016
_chemical_compound_source synthesis
_chemical_formula_moiety 'C23 H27 N3'
_chemical_formula_sum 'C23 H27 N3'
_chemical_formula_weight 345.47
_chemical_name_common 8ah
_chemical_name_systematic
rac-(4S,5aS,10bS)-5-benzyl-4-(tert-butyl)-1,2,4,5,5a,6-hexahydropyrrolo[3',2':3,4]pyrrolo[2,3-b]indole
_space_group_crystal_system monoclinic
_space_group_IT_number 14
_space_group_name_Hall '-P 2ybc'
_space_group_name_H-M_alt 'P 1 21/c 1'
_atom_sites_solution_hydrogens mixed
_atom_sites_solution_primary direct
_atom_sites_solution_secondary difmap
_audit_creation_method SHELXL-2014/7
_audit_update_record
;
2016-09-12 deposited with the CCDC.
2016-09-26 downloaded from the CCDC.
;
_cell_angle_alpha 90
_cell_angle_beta 90.316(2)
_cell_angle_gamma 90
_cell_formula_units_Z 4
_cell_length_a 12.0143(3)
_cell_length_b 8.3594(2)
_cell_length_c 19.0526(5)
_cell_measurement_reflns_used 4222
_cell_measurement_temperature 104(4)
_cell_measurement_theta_max 74.9470
_cell_measurement_theta_min 3.6470
_cell_volume 1913.47(8)
_computing_cell_refinement 'CrysAlisPro 1.171.38.41r (Rigaku OD, 2015)'
_computing_data_collection 'CrysAlisPro 1.171.38.41r (Rigaku OD, 2015)'
_computing_data_reduction 'CrysAlisPro 1.171.38.41r (Rigaku OD, 2015)'
_computing_molecular_graphics 'ORTEP-3 for Windows (Farrugia, 1997)'
_computing_publication_material 'PLATON (Spek, 2016)'
_computing_structure_refinement 'SHELXL-2014/7 (Sheldrick, 2014)'
_computing_structure_solution 'SHELXS-2014/7 (Sheldrick, 2014)'
_diffrn_ambient_environment N~2~
_diffrn_ambient_temperature 104(4)
_diffrn_detector 'CCD plate'
_diffrn_detector_area_resol_mean 10.4839
_diffrn_detector_type Atlas
_diffrn_measured_fraction_theta_full 0.993
_diffrn_measured_fraction_theta_max 0.957
_diffrn_measurement_device 'four-circle diffractometer'
_diffrn_measurement_device_type 'SuperNova, Dual, Cu at zero, Atlas'
_diffrn_measurement_method '\w scans'
_diffrn_radiation_monochromator mirror
_diffrn_radiation_probe x-ray
_diffrn_radiation_type 'Cu K\a'
_diffrn_radiation_wavelength 1.54184
_diffrn_reflns_av_R_equivalents 0.0391
_diffrn_reflns_av_unetI/netI 0.0381
_diffrn_reflns_Laue_measured_fraction_full 0.993
_diffrn_reflns_Laue_measured_fraction_max 0.957
_diffrn_reflns_limit_h_max 6
_diffrn_reflns_limit_h_min -14
_diffrn_reflns_limit_k_max 10
_diffrn_reflns_limit_k_min -8
_diffrn_reflns_limit_l_max 22
_diffrn_reflns_limit_l_min -23
_diffrn_reflns_number 7428
_diffrn_reflns_point_group_measured_fraction_full 0.993
_diffrn_reflns_point_group_measured_fraction_max 0.957
_diffrn_reflns_theta_full 67.684
_diffrn_reflns_theta_max 75.084
_diffrn_reflns_theta_min 3.679
_diffrn_source 'micro-focus sealed X-ray tube'
_diffrn_source_type 'SuperNova (Cu) X-ray Source'
_exptl_absorpt_coefficient_mu 0.544
_exptl_absorpt_correction_T_max 1.00000
_exptl_absorpt_correction_T_min 0.87042
_exptl_absorpt_correction_type multi-scan
_exptl_absorpt_process_details
;
CrysAlisPro 1.171.38.41r (Rigaku Oxford Diffraction, 2015)
Empirical absorption correction using spherical harmonics,
 implemented in SCALE3 ABSPACK scaling algorithm.
;
_exptl_crystal_colour colourless
_exptl_crystal_density_diffrn 1.199
_exptl_crystal_density_method 'not measured'
_exptl_crystal_description plate
_exptl_crystal_F_000 744
_exptl_crystal_size_max 0.3
_exptl_crystal_size_mid 0.3
_exptl_crystal_size_min 0.15
_refine_diff_density_max 0.316
_refine_diff_density_min -0.315
_refine_diff_density_rms 0.062
_refine_ls_extinction_method none
_refine_ls_goodness_of_fit_ref 1.035
_refine_ls_hydrogen_treatment mixed
_refine_ls_matrix_type full
_refine_ls_number_parameters 242
_refine_ls_number_reflns 3773
_refine_ls_number_restraints 0
_refine_ls_restrained_S_all 1.035
_refine_ls_R_factor_all 0.0637
_refine_ls_R_factor_gt 0.0553
_refine_ls_shift/su_max 0.000
_refine_ls_shift/su_mean 0.000
_refine_ls_structure_factor_coef Fsqd
_refine_ls_weighting_details 'w=1/[\s^2^(Fo^2^)+(0.1000P)^2^+0.6978P] where P=(Fo^2^+2Fc^2^)/3'
_refine_ls_weighting_scheme calc
_refine_ls_wR_factor_gt 0.1480
_refine_ls_wR_factor_ref 0.1660
_reflns_Friedel_coverage 0.000
_reflns_number_gt 3215
_reflns_number_total 3773
_reflns_threshold_expression 'I > 2\s(I)'
_cod_data_source_file c6cc07459f2.cif
_cod_data_source_block jms-230-1
_cod_original_sg_symbol_H-M 'P 21/c'
_cod_database_code 7125198
_shelx_shelxl_version_number 2014/7
_shelx_space_group_comment
;
The symmetry employed for this shelxl refinement is uniquely defined
by the following loop, which should always be used as a source of
symmetry information in preference to the above space-group names.
They are only intended as comments.
;
_oxdiff_exptl_absorpt_empirical_full_min 0.779
_oxdiff_exptl_absorpt_empirical_full_max 1.692
_oxdiff_exptl_absorpt_empirical_details
;
Empirical correction (ABSPACK) includes:
- Absorption correction using spherical harmonics
- Frame scaling
- Detector area scaling
;

loop_
_space_group_symop_operation_xyz
'x, y, z'
'-x, y+1/2, -z+1/2'
'-x, -y, -z'
'x, -y-1/2, z-1/2'

loop_
_atom_site_label
_atom_site_type_symbol
_atom_site_fract_x
_atom_site_fract_y
_atom_site_fract_z
_atom_site_U_iso_or_equiv
_atom_site_adp_type
_atom_site_occupancy
_atom_site_site_symmetry_order
_atom_site_calc_flag
_atom_site_refinement_flags_posn
_atom_site_refinement_flags_adp
C1 C 0.36215(13) 0.5029(2) 0.29303(8) 0.0209(4) Uani 1 1 d . .
H2 H 0.4879(18) 0.390(3) 0.3401(12) 0.031(6) Uiso 1 1 d . .
C2 C 0.26162(13) 0.4440(2) 0.26670(8) 0.0193(3) Uani 1 1 d . .
C6 C 0.37913(14) 0.6665(2) 0.30077(9) 0.0247(4) Uani 1 1 d . .
H6 H 0.4465 0.7066 0.3174 0.030 Uiso 1 1 calc R U
C3 C 0.17588(14) 0.5461(2) 0.24893(8) 0.0239(4) Uani 1 1 d . .
H3 H 0.1091 0.5062 0.2314 0.029 Uiso 1 1 calc R U
C5 C 0.29190(15) 0.7679(2) 0.28278(9) 0.0274(4) Uani 1 1 d . .
H5 H 0.3015 0.8778 0.2877 0.033 Uiso 1 1 calc R U
C4 C 0.19104(15) 0.7104(2) 0.25772(9) 0.0276(4) Uani 1 1 d . .
H4 H 0.1337 0.7810 0.2468 0.033 Uiso 1 1 calc R U
C7 C 0.26919(13) 0.2630(2) 0.26247(8) 0.0198(4) Uani 1 1 d . .
C8 C 0.37214(13) 0.23037(19) 0.30895(8) 0.0200(3) Uani 1 1 d . .
H8 H 0.4147 0.1385 0.2918 0.024 Uiso 1 1 calc R U
N9 N 0.43741(11) 0.37792(17) 0.30567(8) 0.0219(3) Uani 1 1 d . .
C11 C 0.13371(15) 0.1421(2) 0.18717(9) 0.0272(4) Uani 1 1 d . .
H11A H 0.0865 0.2281 0.1702 0.033 Uiso 1 1 calc R U
H11B H 0.1233 0.0496 0.1571 0.033 Uiso 1 1 calc R U
C10 C 0.25695(14) 0.1945(2) 0.18796(8) 0.0239(4) Uani 1 1 d . .
H10A H 0.3063 0.1042 0.1807 0.029 Uiso 1 1 calc R U
H10B H 0.2714 0.2752 0.1526 0.029 Uiso 1 1 calc R U
N12 N 0.10652(12) 0.10192(18) 0.26115(7) 0.0235(3) Uani 1 1 d . .
C13 C 0.17997(13) 0.16957(19) 0.29930(8) 0.0196(3) Uani 1 1 d . .
C14 C 0.20758(13) 0.1449(2) 0.37582(8) 0.0202(3) Uani 1 1 d . .
H14 H 0.2058 0.0298 0.3854 0.024 Uiso 1 1 calc R U
N15 N 0.32547(11) 0.19907(17) 0.38012(7) 0.0200(3) Uani 1 1 d . .
C16 C 0.12744(13) 0.2290(2) 0.42803(8) 0.0233(4) Uani 1 1 d . .
C17 C 0.17142(15) 0.2123(3) 0.50314(9) 0.0298(4) Uani 1 1 d . .
H17A H 0.1187 0.2576 0.5352 0.045 Uiso 1 1 calc R U
H17B H 0.2411 0.2677 0.5075 0.045 Uiso 1 1 calc R U
H17C H 0.1821 0.1012 0.5139 0.045 Uiso 1 1 calc R U
C18 C 0.11347(15) 0.4068(2) 0.41147(9) 0.0290(4) Uani 1 1 d . .
H18A H 0.0679 0.4558 0.4467 0.044 Uiso 1 1 calc R U
H18B H 0.0785 0.4188 0.3663 0.044 Uiso 1 1 calc R U
H18C H 0.1852 0.4575 0.4110 0.044 Uiso 1 1 calc R U
C19 C 0.01453(14) 0.1459(3) 0.42224(9) 0.0315(4) Uani 1 1 d . .
H19A H 0.0234 0.0337 0.4314 0.047 Uiso 1 1 calc R U
H19B H -0.0151 0.1607 0.3758 0.047 Uiso 1 1 calc R U
H19C H -0.0357 0.1912 0.4559 0.047 Uiso 1 1 calc R U
C20 C 0.39688(14) 0.0885(2) 0.42042(9) 0.0234(4) Uani 1 1 d . .
H20A H 0.4083 -0.0082 0.3933 0.028 Uiso 1 1 calc R U
H20B H 0.3595 0.0591 0.4635 0.028 Uiso 1 1 calc R U
C24 C 0.71334(15) 0.3034(3) 0.46950(10) 0.0320(4) Uani 1 1 d . .
H24 H 0.7815 0.3509 0.4798 0.038 Uiso 1 1 calc R U
C21 C 0.50803(14) 0.1615(2) 0.43804(8) 0.0226(4) Uani 1 1 d . .
C22 C 0.60354(14) 0.1204(2) 0.40061(9) 0.0263(4) Uani 1 1 d . .
H22 H 0.5989 0.0452 0.3648 0.032 Uiso 1 1 calc R U
C26 C 0.51795(15) 0.2743(2) 0.49155(9) 0.0264(4) Uani 1 1 d . .
H26 H 0.4553 0.3025 0.5172 0.032 Uiso 1 1 calc R U
C25 C 0.61900(16) 0.3450(2) 0.50730(10) 0.0312(4) Uani 1 1 d . .
H25 H 0.6239 0.4203 0.5431 0.037 Uiso 1 1 calc R U
C23 C 0.70526(15) 0.1910(3) 0.41643(9) 0.0315(4) Uani 1 1 d . .
H23 H 0.7683 0.1625 0.3912 0.038 Uiso 1 1 calc R U

loop_
_atom_site_aniso_label
_atom_site_aniso_U_11
_atom_site_aniso_U_22
_atom_site_aniso_U_33
_atom_site_aniso_U_23
_atom_site_aniso_U_13
_atom_site_aniso_U_12
C1 0.0217(8) 0.0253(8) 0.0156(7) 0.0019(6) 0.0014(6) 0.0005(6)
C2 0.0202(8) 0.0225(8) 0.0152(7) 0.0025(6) 0.0002(6) -0.0042(6)
C6 0.0259(8) 0.0260(8) 0.0221(8) -0.0006(6) 0.0000(6) -0.0044(7)
C3 0.0236(8) 0.0280(8) 0.0201(8) 0.0033(7) -0.0033(6) -0.0002(7)
C5 0.0357(10) 0.0216(8) 0.0249(8) 0.0012(7) 0.0010(7) -0.0003(7)
C4 0.0310(9) 0.0260(9) 0.0258(8) 0.0052(7) -0.0001(7) 0.0057(7)
C7 0.0204(8) 0.0224(8) 0.0164(7) 0.0007(6) -0.0020(6) -0.0026(6)
C8 0.0194(8) 0.0209(8) 0.0195(8) 0.0000(6) -0.0009(6) -0.0006(6)
N9 0.0186(7) 0.0231(7) 0.0239(7) 0.0018(5) -0.0037(5) -0.0015(5)
C11 0.0304(9) 0.0333(9) 0.0177(8) -0.0010(7) -0.0055(7) -0.0047(7)
C10 0.0264(9) 0.0274(8) 0.0179(8) -0.0006(6) -0.0007(6) -0.0012(7)
N12 0.0226(7) 0.0269(7) 0.0209(7) 0.0003(6) -0.0037(5) -0.0040(6)
C13 0.0203(8) 0.0192(7) 0.0192(8) 0.0010(6) -0.0013(6) 0.0023(6)
C14 0.0187(8) 0.0230(8) 0.0187(8) 0.0023(6) -0.0027(6) -0.0016(6)
N15 0.0178(7) 0.0247(7) 0.0176(6) 0.0023(5) -0.0033(5) 0.0008(5)
C16 0.0192(8) 0.0328(9) 0.0177(8) 0.0013(7) -0.0004(6) 0.0003(7)
C17 0.0266(9) 0.0446(11) 0.0180(8) 0.0007(7) -0.0010(6) 0.0011(8)
C18 0.0295(9) 0.0332(9) 0.0244(8) -0.0017(7) 0.0034(7) 0.0055(8)
C19 0.0205(9) 0.0492(11) 0.0248(9) 0.0014(8) 0.0021(7) -0.0037(8)
C20 0.0235(8) 0.0262(8) 0.0205(8) 0.0035(6) -0.0048(6) 0.0016(7)
C24 0.0229(9) 0.0423(11) 0.0306(9) 0.0004(8) -0.0064(7) -0.0013(8)
C21 0.0218(8) 0.0259(8) 0.0200(7) 0.0047(6) -0.0046(6) 0.0040(7)
C22 0.0255(9) 0.0347(9) 0.0189(8) -0.0017(7) -0.0034(6) 0.0058(7)
C26 0.0236(8) 0.0318(9) 0.0238(8) -0.0011(7) -0.0010(6) 0.0037(7)
C25 0.0304(9) 0.0347(10) 0.0284(9) -0.0059(8) -0.0068(7) 0.0017(8)
C23 0.0218(9) 0.0469(11) 0.0257(9) 0.0000(8) -0.0010(7) 0.0018(8)

loop_
_atom_type_symbol
_atom_type_description
_atom_type_scat_dispersion_real
_atom_type_scat_dispersion_imag
_atom_type_scat_source
C C 0.0181 0.0091 'International Tables Vol C Tables 4.2.6.8 and 6.1.1.4'
H H 0.0000 0.0000 'International Tables Vol C Tables 4.2.6.8 and 6.1.1.4'
N N 0.0311 0.0180 'International Tables Vol C Tables 4.2.6.8 and 6.1.1.4'

loop_
_geom_angle_atom_site_label_1
_geom_angle_atom_site_label_2
_geom_angle_atom_site_label_3
_geom_angle
C6 C1 C2 120.76(15)
C6 C1 N9 128.37(15)
C2 C1 N9 110.80(14)
C3 C2 C1 120.94(16)
C3 C2 C7 130.47(15)
C1 C2 C7 108.59(14)
C1 C6 C5 117.65(16)
C1 C6 H6 121.2
C5 C6 H6 121.2
C2 C3 C4 118.88(16)
C2 C3 H3 120.6
C4 C3 H3 120.6
C4 C5 C6 122.00(16)
C4 C5 H5 119.0
C6 C5 H5 119.0
C5 C4 C3 119.75(16)
C5 C4 H4 120.1
C3 C4 H4 120.1
C13 C7 C2 116.75(13)
C13 C7 C10 99.93(12)
C2 C7 C10 114.53(13)
C13 C7 C8 102.23(12)
C2 C7 C8 101.19(12)
C10 C7 C8 122.47(14)
N9 C8 N15 112.99(13)
N9 C8 C7 104.76(13)
N15 C8 C7 104.39(12)
N9 C8 H8 111.4
N15 C8 H8 111.4
C7 C8 H8 111.4
C1 N9 C8 106.88(13)
C1 N9 H2 118.4(14)
C8 N9 H2 115.1(15)
N12 C11 C10 105.69(13)
N12 C11 H11A 110.6
C10 C11 H11A 110.6
N12 C11 H11B 110.6
C10 C11 H11B 110.6
H11A C11 H11B 108.7
C7 C10 C11 101.63(13)
C7 C10 H10A 111.4
C11 C10 H10A 111.4
C7 C10 H10B 111.4
C11 C10 H10B 111.4
H10A C10 H10B 109.3
C13 N12 C11 106.60(14)
N12 C13 C7 117.28(14)
N12 C13 C14 129.77(15)
C7 C13 C14 111.64(13)
N15 C14 C13 102.47(12)
N15 C14 C16 114.78(13)
C13 C14 C16 115.01(13)
N15 C14 H14 108.1
C13 C14 H14 108.1
C16 C14 H14 108.1
C20 N15 C14 112.89(13)
C20 N15 C8 111.25(12)
C14 N15 C8 111.42(12)
C19 C16 C18 109.31(15)
C19 C16 C17 109.16(14)
C18 C16 C17 108.59(15)
C19 C16 C14 107.50(14)
C18 C16 C14 112.03(13)
C17 C16 C14 110.20(13)
C16 C17 H17A 109.5
C16 C17 H17B 109.5
H17A C17 H17B 109.5
C16 C17 H17C 109.5
H17A C17 H17C 109.5
H17B C17 H17C 109.5
C16 C18 H18A 109.5
C16 C18 H18B 109.5
H18A C18 H18B 109.5
C16 C18 H18C 109.5
H18A C18 H18C 109.5
H18B C18 H18C 109.5
C16 C19 H19A 109.5
C16 C19 H19B 109.5
H19A C19 H19B 109.5
C16 C19 H19C 109.5
H19A C19 H19C 109.5
H19B C19 H19C 109.5
N15 C20 C21 112.06(13)
N15 C20 H20A 109.2
C21 C20 H20A 109.2
N15 C20 H20B 109.2
C21 C20 H20B 109.2
H20A C20 H20B 107.9
C23 C24 C25 119.63(17)
C23 C24 H24 120.2
C25 C24 H24 120.2
C26 C21 C22 118.20(16)
C26 C21 C20 120.66(15)
C22 C21 C20 121.13(15)
C23 C22 C21 120.61(17)
C23 C22 H22 119.7
C21 C22 H22 119.7
C25 C26 C21 121.33(17)
C25 C26 H26 119.3
C21 C26 H26 119.3
C26 C25 C24 119.88(17)
C26 C25 H25 120.1
C24 C25 H25 120.1
C24 C23 C22 120.34(17)
C24 C23 H23 119.8
C22 C23 H23 119.8

loop_
_geom_bond_atom_site_label_1
_geom_bond_atom_site_label_2
_geom_bond_distance
C1 C6 1.390(2)
C1 C2 1.395(2)
C1 N9 1.402(2)
C2 C3 1.379(2)
C2 C7 1.518(2)
C6 C5 1.390(3)
C6 H6 0.9300
C3 C4 1.395(3)
C3 H3 0.9300
C5 C4 1.386(3)
C5 H5 0.9300
C4 H4 0.9300
C7 C13 1.503(2)
C7 C10 1.537(2)
C7 C8 1.542(2)
C8 N9 1.463(2)
C8 N15 1.4932(19)
C8 H8 0.9800
N9 H2 0.90(2)
C11 N12 1.487(2)
C11 C10 1.544(2)
C11 H11A 0.9700
C11 H11B 0.9700
C10 H10A 0.9700
C10 H10B 0.9700
N12 C13 1.273(2)
C13 C14 1.507(2)
C14 N15 1.489(2)
C14 C16 1.556(2)
C14 H14 0.9800
N15 C20 1.474(2)
C16 C19 1.527(2)
C16 C18 1.528(3)
C16 C17 1.529(2)
C17 H17A 0.9600
C17 H17B 0.9600
C17 H17C 0.9600
C18 H18A 0.9600
C18 H18B 0.9600
C18 H18C 0.9600
C19 H19A 0.9600
C19 H19B 0.9600
C19 H19C 0.9600
C20 C21 1.504(2)
C20 H20A 0.9700
C20 H20B 0.9700
C24 C23 1.384(3)
C24 C25 1.390(3)
C24 H24 0.9300
C21 C26 1.393(2)
C21 C22 1.397(2)
C22 C23 1.389(3)
C22 H22 0.9300
C26 C25 1.382(3)
C26 H26 0.9300
C25 H25 0.9300
C23 H23 0.9300

loop_
_geom_torsion_atom_site_label_1
_geom_torsion_atom_site_label_2
_geom_torsion_atom_site_label_3
_geom_torsion_atom_site_label_4
_geom_torsion
C6 C1 C2 C3 -1.2(2)
N9 C1 C2 C3 -178.55(14)
C6 C1 C2 C7 178.42(14)
N9 C1 C2 C7 1.09(17)
C2 C1 C6 C5 1.3(2)
N9 C1 C6 C5 178.12(15)
C1 C2 C3 C4 0.0(2)
C7 C2 C3 C4 -179.58(15)
C1 C6 C5 C4 -0.2(3)
C6 C5 C4 C3 -1.0(3)
C2 C3 C4 C5 1.1(2)
C3 C2 C7 C13 -55.0(2)
C1 C2 C7 C13 125.40(14)
C3 C2 C7 C10 61.2(2)
C1 C2 C7 C10 -118.35(15)
C3 C2 C7 C8 -164.99(16)
C1 C2 C7 C8 15.43(16)
C13 C7 C8 N9 -146.46(13)
C2 C7 C8 N9 -25.65(15)
C10 C7 C8 N9 103.22(16)
C13 C7 C8 N15 -27.48(15)
C2 C7 C8 N15 93.34(13)
C10 C7 C8 N15 -137.79(14)
C6 C1 N9 C8 164.45(16)
C2 C1 N9 C8 -18.48(17)
N15 C8 N9 C1 -85.32(15)
C7 C8 N9 C1 27.69(16)
C13 C7 C10 C11 26.45(15)
C2 C7 C10 C11 -99.15(15)
C8 C7 C10 C11 137.94(15)
N12 C11 C10 C7 -28.93(17)
C10 C11 N12 C13 19.30(19)
C11 N12 C13 C7 -0.9(2)
C11 N12 C13 C14 -166.57(16)
C2 C7 C13 N12 106.50(17)
C10 C7 C13 N12 -17.57(19)
C8 C7 C13 N12 -144.14(15)
C2 C7 C13 C14 -85.29(17)
C10 C7 C13 C14 150.63(13)
C8 C7 C13 C14 24.07(17)
N12 C13 C14 N15 155.87(17)
C7 C13 C14 N15 -10.46(17)
N12 C13 C14 C16 -78.9(2)
C7 C13 C14 C16 114.77(15)
C13 C14 N15 C20 -134.45(13)
C16 C14 N15 C20 100.17(16)
C13 C14 N15 C8 -8.41(17)
C16 C14 N15 C8 -133.80(14)
N9 C8 N15 C20 -96.60(16)
C7 C8 N15 C20 150.16(13)
N9 C8 N15 C14 136.47(14)
C7 C8 N15 C14 23.23(17)
N15 C14 C16 C19 -173.58(13)
C13 C14 C16 C19 67.88(18)
N15 C14 C16 C18 66.31(17)
C13 C14 C16 C18 -52.23(19)
N15 C14 C16 C17 -54.71(19)
C13 C14 C16 C17 -173.26(14)
C14 N15 C20 C21 -167.19(13)
C8 N15 C20 C21 66.69(17)
N15 C20 C21 C26 76.41(19)
N15 C20 C21 C22 -102.47(18)
C26 C21 C22 C23 -0.2(3)
C20 C21 C22 C23 178.70(16)
C22 C21 C26 C25 0.4(3)
C20 C21 C26 C25 -178.52(16)
C21 C26 C25 C24 -0.2(3)
C23 C24 C25 C26 -0.2(3)
C25 C24 C23 C22 0.3(3)
C21 C22 C23 C24 -0.2(3)
